data_1565553
loop_
_publ_author_name
'L\'opez Pl\'a, Jessica M.'
'Boudalis, Athanassios K.'
'Telser, Joshua'
'Raptis, Raphael G.'

_publ_section_title
;
 Chromium(III)-pyrazole complexes. X-Ray crystal structures, 1H NMR
 investigation of ligand fluxional behavior and EPR studies
;
_journal_name_full 'Inorganica Chimica Acta'
_journal_page_first 119299
_journal_paper_doi 10.1016/j.ica.2019.119299
_journal_volume 502
_journal_year 2020
_chemical_formula_moiety '2(C6 H8 Cl Cr0.5 N4), Cl'
_chemical_formula_sum 'C12 H16 Cl3 Cr N8'
_chemical_formula_weight 430.68
_chemical_name_systematic '[trans-Cr(pzH)4Cl2]Cl'
_space_group_crystal_system triclinic
_space_group_IT_number 2
_space_group_name_Hall '-P 1'
_space_group_name_H-M_alt 'P -1'
_atom_sites_solution_hydrogens mixed
_atom_sites_solution_primary dual
_cell_angle_alpha 76.6970(10)
_cell_angle_beta 89.9270(10)
_cell_angle_gamma 68.3690(10)
_cell_formula_units_Z 2
_cell_length_a 8.0428(3)
_cell_length_b 8.4370(4)
_cell_length_c 14.9426(6)
_cell_measurement_reflns_used 9927
_cell_measurement_temperature 302(2)
_cell_measurement_theta_max 26.39
_cell_measurement_theta_min 2.96
_cell_volume 913.34(7)
_computing_cell_refinement 'SAINT V8.35A (?, 2016)'
_computing_data_reduction 'SAINT V8.35A (?, 2016)'
_computing_molecular_graphics 'Olex2 (Dolomanov et al., 2009)'
_computing_publication_material 'Olex2 (Dolomanov et al., 2009)'
_computing_structure_refinement 'ShelXL (Sheldrick, 2015)'
_computing_structure_solution 'ShelXT (Sheldrick, 2015)'
_diffrn_ambient_temperature 302.21
_diffrn_detector_area_resol_mean 10.42
_diffrn_measured_fraction_theta_full 0.998
_diffrn_measured_fraction_theta_max 0.993
_diffrn_measurement_device_type 'Bruker APEX-II CCD'
_diffrn_measurement_method '\f and \w scans'
_diffrn_radiation_type MoK\a
_diffrn_radiation_wavelength 0.71073
_diffrn_reflns_av_R_equivalents 0.0293
_diffrn_reflns_av_unetI/netI 0.0254
_diffrn_reflns_Laue_measured_fraction_full 0.998
_diffrn_reflns_Laue_measured_fraction_max 0.993
_diffrn_reflns_limit_h_max 10
_diffrn_reflns_limit_h_min -9
_diffrn_reflns_limit_k_max 10
_diffrn_reflns_limit_k_min -10
_diffrn_reflns_limit_l_max 18
_diffrn_reflns_limit_l_min -18
_diffrn_reflns_number 19464
_diffrn_reflns_point_group_measured_fraction_full 0.998
_diffrn_reflns_point_group_measured_fraction_max 0.993
_diffrn_reflns_theta_full 25.242
_diffrn_reflns_theta_max 26.420
_diffrn_reflns_theta_min 2.959
_diffrn_standards_number 0
_exptl_absorpt_coefficient_mu 1.077
_exptl_absorpt_correction_T_max 1.0000
_exptl_absorpt_correction_T_min 0.9209
_exptl_absorpt_correction_type multi-scan
_exptl_absorpt_process_details
'SADABS-2014/5 (Bruker,2014/5) was used for absorption correction. wR2(int) was 0.0672 before and 0.0478 after correction. The Ratio of minimum to maximum transmission is 0.9209. The \l/2 correction factor is 0.00150.'
_exptl_crystal_colour 'light blue'
_exptl_crystal_colour_modifier light
_exptl_crystal_colour_primary blue
_exptl_crystal_density_diffrn 1.566
_exptl_crystal_description needle
_exptl_crystal_F_000 438
_exptl_crystal_size_max 0.141
_exptl_crystal_size_mid 0.101
_exptl_crystal_size_min 0.096
_refine_diff_density_max 0.399
_refine_diff_density_min -0.275
_refine_diff_density_rms 0.065
_refine_ls_extinction_coef .
_refine_ls_extinction_method none
_refine_ls_goodness_of_fit_ref 1.099
_refine_ls_hydrogen_treatment constr
_refine_ls_matrix_type full
_refine_ls_number_parameters 220
_refine_ls_number_reflns 3729
_refine_ls_number_restraints 0
_refine_ls_restrained_S_all 1.099
_refine_ls_R_factor_all 0.0591
_refine_ls_R_factor_gt 0.0432
_refine_ls_shift/su_max 0.000
_refine_ls_shift/su_mean 0.000
_refine_ls_structure_factor_coef Fsqd
_refine_ls_weighting_details 'w=1/[\s^2^(Fo^2^)+(0.0369P)^2^+0.6702P] where P=(Fo^2^+2Fc^2^)/3'
_refine_ls_weighting_scheme calc
_refine_ls_wR_factor_gt 0.0897
_refine_ls_wR_factor_ref 0.0963
_reflns_Friedel_coverage 0.000
_reflns_Friedel_fraction_full .
_reflns_Friedel_fraction_max .
_reflns_number_gt 2961
_reflns_number_total 3729
_reflns_threshold_expression 'I > 2\s(I)'
_cod_data_source_file ICA-2020-502-119299.cif
_cod_data_source_block jlp035_0m_a
_cod_database_code 1565553
_shelx_space_group_comment
;
The symmetry employed for this shelxl refinement is uniquely defined
by the following loop, which should always be used as a source of
symmetry information in preference to the above space-group names.
They are only intended as comments.
;
_shelx_estimated_absorpt_t_max 0.904
_shelx_estimated_absorpt_t_min 0.863
_olex2_refinement_description
;
1. Fixed Uiso
 At 1.2 times of:
  All C(H) groups, All N(H) groups
2.a Riding coordinates:
 N1(H1), N3(H3), N5(H5A), N7(H7)
2.b Aromatic/amide H refined with riding coordinates:
 C1(H1A), C2(H2), C3(H3A), C4(H4), C5(H5), C6(H6), C7(H7A), C8(H8), C9(H9),
 C10(H10), C11(H11), C12(H12)
;
_olex2_submission_special_instructions 'No special instructions were received'

loop_
_space_group_symop_operation_xyz
'x, y, z'
'-x, -y, -z'

loop_
_atom_site_label
_atom_site_type_symbol
_atom_site_fract_x
_atom_site_fract_y
_atom_site_fract_z
_atom_site_U_iso_or_equiv
_atom_site_adp_type
_atom_site_occupancy
_atom_site_site_symmetry_order
_atom_site_calc_flag
_atom_site_refinement_flags_posn
_atom_site_refinement_flags_adp
_atom_site_refinement_flags_occupancy
_atom_site_disorder_assembly
_atom_site_disorder_group
Cr1 Cr 0.500000 0.000000 0.500000 0.03381(16) Uani 1 2 d S T P . .
Cl1 Cl 0.19519(9) 0.16386(9) 0.48665(5) 0.04813(19) Uani 1 1 d . . . . .
N1 N 0.3844(3) 0.1282(3) 0.67285(16) 0.0458(5) Uani 1 1 d . . . . .
H1 H 0.284529 0.202872 0.642977 0.055 Uiso 1 1 d R . . . .
N2 N 0.5143(3) 0.0140(3) 0.63582(14) 0.0397(5) Uani 1 1 d . . . . .
N3 N 0.4263(3) 0.3823(3) 0.40510(16) 0.0474(6) Uani 1 1 d . . . . .
H3 H 0.316222 0.400763 0.390585 0.057 Uiso 1 1 d R . . . .
N4 N 0.5471(3) 0.2290(3) 0.45622(14) 0.0398(5) Uani 1 1 d . . . . .
C1 C 0.4300(4) 0.1112(5) 0.7610(2) 0.0583(8) Uani 1 1 d . . . . .
H1A H 0.361562 0.176692 0.799710 0.070 Uiso 1 1 calc R . . . .
C2 C 0.5937(5) -0.0187(5) 0.7839(2) 0.0686(10) Uani 1 1 d . . . . .
H2 H 0.660454 -0.060546 0.841086 0.082 Uiso 1 1 calc R . . . .
C3 C 0.6417(4) -0.0767(5) 0.7048(2) 0.0585(8) Uani 1 1 d . . . . .
H3A H 0.748720 -0.167055 0.700552 0.070 Uiso 1 1 calc R . . . .
C4 C 0.5009(5) 0.5017(4) 0.3801(2) 0.0568(8) Uani 1 1 d . . . . .
H4 H 0.443136 0.616718 0.345164 0.068 Uiso 1 1 calc R . . . .
C5 C 0.6750(5) 0.4260(4) 0.4146(2) 0.0592(8) Uani 1 1 d . . . . .
H5 H 0.760567 0.476880 0.407883 0.071 Uiso 1 1 calc R . . . .
C6 C 0.6989(4) 0.2567(4) 0.4620(2) 0.0508(7) Uani 1 1 d . . . . .
H6 H 0.806345 0.173445 0.493704 0.061 Uiso 1 1 calc R . . . .
Cr2 Cr 0.000000 1.000000 0.000000 0.03778(16) Uani 1 2 d S T P . .
Cl3 Cl 0.15468(10) 1.18138(10) -0.04759(5) 0.0519(2) Uani 1 1 d . . . . .
N5 N 0.2544(3) 0.6488(4) 0.12241(18) 0.0622(7) Uani 1 1 d . . . . .
H5A H 0.166322 0.629765 0.148955 0.075 Uiso 1 1 d R . . . .
N6 N 0.2372(3) 0.7935(3) 0.05751(15) 0.0443(5) Uani 1 1 d . . . . .
N7 N -0.0508(3) 0.9879(3) 0.20517(16) 0.0535(6) Uani 1 1 d . . . . .
H7 H -0.038921 0.879317 0.217052 0.064 Uiso 1 1 d R . . . .
N8 N -0.0378(3) 1.0824(3) 0.12145(15) 0.0421(5) Uani 1 1 d . . . . .
C7 C 0.4255(5) 0.5376(5) 0.1409(2) 0.0679(9) Uani 1 1 d . . . . .
H7A H 0.468947 0.428779 0.183506 0.082 Uiso 1 1 calc R . . . .
C8 C 0.5230(4) 0.6124(5) 0.0866(3) 0.0680(9) Uani 1 1 d . . . . .
H8 H 0.646718 0.566560 0.083822 0.082 Uiso 1 1 calc R . . . .
C9 C 0.4022(4) 0.7703(4) 0.0361(2) 0.0555(8) Uani 1 1 d . . . . .
H9 H 0.432577 0.850700 -0.007651 0.067 Uiso 1 1 calc R . . . .
C10 C -0.0845(5) 1.0839(5) 0.2671(2) 0.0622(9) Uani 1 1 d . . . . .
H10 H -0.098894 1.045538 0.329121 0.075 Uiso 1 1 calc R . . . .
C11 C -0.0943(4) 1.2477(5) 0.2239(2) 0.0588(8) Uani 1 1 d . . . . .
H11 H -0.117355 1.343674 0.249354 0.071 Uiso 1 1 calc R . . . .
C12 C -0.0625(4) 1.2405(4) 0.1340(2) 0.0527(7) Uani 1 1 d . . . . .
H12 H -0.058705 1.334059 0.088002 0.063 Uiso 1 1 calc R . . . .
Cl2 Cl 0.02721(11) 0.59343(11) 0.29800(6) 0.0672(2) Uani 1 1 d . . . . .

loop_
_atom_site_aniso_label
_atom_site_aniso_U_11
_atom_site_aniso_U_22
_atom_site_aniso_U_33
_atom_site_aniso_U_23
_atom_site_aniso_U_13
_atom_site_aniso_U_12
Cr1 0.0359(3) 0.0345(3) 0.0306(3) -0.0048(2) 0.0027(2) -0.0147(3)
Cl1 0.0398(4) 0.0497(4) 0.0481(4) -0.0057(3) 0.0029(3) -0.0131(3)
N1 0.0465(13) 0.0470(13) 0.0434(13) -0.0108(11) 0.0058(10) -0.0172(11)
N2 0.0411(12) 0.0435(12) 0.0358(11) -0.0096(10) 0.0040(9) -0.0176(10)
N3 0.0537(14) 0.0411(13) 0.0449(13) -0.0060(10) 0.0002(11) -0.0180(11)
N4 0.0467(13) 0.0354(12) 0.0385(12) -0.0063(9) 0.0044(10) -0.0187(10)
C1 0.061(2) 0.082(2) 0.0453(17) -0.0287(16) 0.0162(15) -0.0350(19)
C2 0.060(2) 0.104(3) 0.0410(17) -0.0225(18) -0.0026(15) -0.029(2)
C3 0.0450(17) 0.078(2) 0.0446(17) -0.0171(15) -0.0036(13) -0.0136(16)
C4 0.086(2) 0.0403(16) 0.0480(17) -0.0061(13) 0.0129(16) -0.0312(17)
C5 0.069(2) 0.0567(19) 0.069(2) -0.0220(16) 0.0236(17) -0.0391(18)
C6 0.0461(17) 0.0510(17) 0.0584(18) -0.0155(14) 0.0096(13) -0.0207(14)
Cr2 0.0322(3) 0.0456(4) 0.0333(3) -0.0083(3) 0.0049(2) -0.0131(3)
Cl3 0.0493(4) 0.0625(5) 0.0486(4) -0.0111(3) 0.0111(3) -0.0281(4)
N5 0.0491(16) 0.0632(17) 0.0569(16) 0.0009(13) 0.0077(12) -0.0110(13)
N6 0.0408(13) 0.0467(13) 0.0389(12) -0.0081(10) 0.0031(10) -0.0105(11)
N7 0.0692(17) 0.0588(16) 0.0404(13) -0.0120(12) 0.0114(12) -0.0334(14)
N8 0.0400(12) 0.0474(14) 0.0365(12) -0.0087(10) 0.0056(9) -0.0148(10)
C7 0.059(2) 0.059(2) 0.063(2) -0.0050(17) -0.0052(17) -0.0029(18)
C8 0.0388(17) 0.060(2) 0.090(3) -0.0190(19) 0.0032(17) -0.0016(16)
C9 0.0424(17) 0.0559(19) 0.067(2) -0.0174(16) 0.0134(14) -0.0158(15)
C10 0.072(2) 0.084(3) 0.0414(17) -0.0239(17) 0.0142(15) -0.0370(19)
C11 0.0578(19) 0.064(2) 0.0554(19) -0.0274(16) 0.0096(15) -0.0166(16)
C12 0.0495(17) 0.0453(17) 0.0533(18) -0.0091(14) 0.0059(13) -0.0085(14)
Cl2 0.0611(5) 0.0574(5) 0.0691(5) 0.0059(4) 0.0036(4) -0.0193(4)

loop_
_atom_type_symbol
_atom_type_description
_atom_type_scat_dispersion_real
_atom_type_scat_dispersion_imag
_atom_type_scat_source
C C 0.0033 0.0016 'International Tables Vol C Tables 4.2.6.8 and 6.1.1.4'
H H 0.0000 0.0000 'International Tables Vol C Tables 4.2.6.8 and 6.1.1.4'
Cl Cl 0.1484 0.1585 'International Tables Vol C Tables 4.2.6.8 and 6.1.1.4'
Cr Cr 0.3209 0.6236 'International Tables Vol C Tables 4.2.6.8 and 6.1.1.4'
N N 0.0061 0.0033 'International Tables Vol C Tables 4.2.6.8 and 6.1.1.4'

loop_
_geom_angle_atom_site_label_1
_geom_angle_atom_site_label_2
_geom_angle_atom_site_label_3
_geom_angle
_geom_angle_site_symmetry_1
_geom_angle_site_symmetry_3
Cl1 Cr1 Cl1 180.0 2_656 .
N2 Cr1 Cl1 89.25(6) . .
N2 Cr1 Cl1 89.25(6) 2_656 2_656
N2 Cr1 Cl1 90.75(6) 2_656 .
N2 Cr1 Cl1 90.74(6) . 2_656
N2 Cr1 N2 180.00(13) 2_656 .
N4 Cr1 Cl1 90.30(6) 2_656 .
N4 Cr1 Cl1 89.70(6) 2_656 2_656
N4 Cr1 Cl1 89.70(6) . .
N4 Cr1 Cl1 90.30(6) . 2_656
N4 Cr1 N2 89.02(8) . 2_656
N4 Cr1 N2 89.02(8) 2_656 .
N4 Cr1 N2 90.98(8) . .
N4 Cr1 N2 90.98(8) 2_656 2_656
N4 Cr1 N4 180.0 . 2_656
N2 N1 H1 124.1 . .
C1 N1 H1 124.1 . .
C1 N1 N2 111.7(2) . .
N1 N2 Cr1 124.31(17) . .
C3 N2 Cr1 131.2(2) . .
C3 N2 N1 104.5(2) . .
N4 N3 H3 124.6 . .
C4 N3 H3 124.5 . .
C4 N3 N4 110.9(2) . .
N3 N4 Cr1 124.70(17) . .
C6 N4 Cr1 129.86(19) . .
C6 N4 N3 105.1(2) . .
N1 C1 H1A 126.3 . .
N1 C1 C2 107.3(3) . .
C2 C1 H1A 126.3 . .
C1 C2 H2 127.2 . .
C1 C2 C3 105.7(3) . .
C3 C2 H2 127.2 . .
N2 C3 C2 110.8(3) . .
N2 C3 H3A 124.6 . .
C2 C3 H3A 124.6 . .
N3 C4 H4 126.0 . .
N3 C4 C5 108.0(3) . .
C5 C4 H4 126.0 . .
C4 C5 H5 127.4 . .
C4 C5 C6 105.2(3) . .
C6 C5 H5 127.4 . .
N4 C6 C5 110.8(3) . .
N4 C6 H6 124.6 . .
C5 C6 H6 124.6 . .
Cl3 Cr2 Cl3 180.0 . 2_575
N6 Cr2 Cl3 89.53(7) . 2_575
N6 Cr2 Cl3 89.53(7) 2_575 .
N6 Cr2 Cl3 90.47(7) . .
N6 Cr2 Cl3 90.47(7) 2_575 2_575
N6 Cr2 N6 180.0 2_575 .
N6 Cr2 N8 91.78(9) 2_575 2_575
N6 Cr2 N8 88.22(9) 2_575 .
N6 Cr2 N8 88.22(9) . 2_575
N6 Cr2 N8 91.78(9) . .
N8 Cr2 Cl3 90.85(6) . 2_575
N8 Cr2 Cl3 89.15(6) . .
N8 Cr2 Cl3 90.85(6) 2_575 .
N8 Cr2 Cl3 89.15(6) 2_575 2_575
N8 Cr2 N8 180.00(4) . 2_575
N6 N5 H5A 124.2 . .
C7 N5 H5A 124.3 . .
C7 N5 N6 111.5(3) . .
N5 N6 Cr2 126.69(18) . .
C9 N6 Cr2 128.5(2) . .
C9 N6 N5 104.7(2) . .
N8 N7 H7 124.3 . .
C10 N7 H7 124.3 . .
C10 N7 N8 111.3(3) . .
N7 N8 Cr2 126.93(18) . .
C12 N8 Cr2 128.41(19) . .
C12 N8 N7 104.6(2) . .
N5 C7 H7A 126.5 . .
N5 C7 C8 107.1(3) . .
C8 C7 H7A 126.5 . .
C7 C8 H8 127.2 . .
C7 C8 C9 105.6(3) . .
C9 C8 H8 127.2 . .
N6 C9 C8 111.2(3) . .
N6 C9 H9 124.4 . .
C8 C9 H9 124.4 . .
N7 C10 H10 126.0 . .
N7 C10 C11 107.9(3) . .
C11 C10 H10 126.0 . .
C10 C11 H11 127.6 . .
C10 C11 C12 104.8(3) . .
C12 C11 H11 127.6 . .
N8 C12 C11 111.4(3) . .
N8 C12 H12 124.3 . .
C11 C12 H12 124.3 . .

loop_
_geom_bond_atom_site_label_1
_geom_bond_atom_site_label_2
_geom_bond_distance
_geom_bond_site_symmetry_2
Cr1 Cl1 2.3102(7) 2_656
Cr1 Cl1 2.3102(7) .
Cr1 N2 2.066(2) .
Cr1 N2 2.066(2) 2_656
Cr1 N4 2.065(2) 2_656
Cr1 N4 2.065(2) .
N1 H1 0.8601 .
N1 N2 1.352(3) .
N1 C1 1.329(4) .
N2 C3 1.326(4) .
N3 H3 0.8596 .
N3 N4 1.349(3) .
N3 C4 1.336(4) .
N4 C6 1.331(4) .
C1 H1A 0.9300 .
C1 C2 1.348(5) .
C2 H2 0.9300 .
C2 C3 1.383(4) .
C3 H3A 0.9300 .
C4 H4 0.9300 .
C4 C5 1.351(5) .
C5 H5 0.9300 .
C5 C6 1.383(4) .
C6 H6 0.9300 .
Cr2 Cl3 2.3013(7) .
Cr2 Cl3 2.3013(7) 2_575
Cr2 N6 2.068(2) 2_575
Cr2 N6 2.068(2) .
Cr2 N8 2.072(2) 2_575
Cr2 N8 2.072(2) .
N5 H5A 0.8597 .
N5 N6 1.334(3) .
N5 C7 1.334(4) .
N6 C9 1.318(4) .
N7 H7 0.8602 .
N7 N8 1.347(3) .
N7 C10 1.330(4) .
N8 C12 1.332(4) .
C7 H7A 0.9300 .
C7 C8 1.342(5) .
C8 H8 0.9300 .
C8 C9 1.369(4) .
C9 H9 0.9300 .
C10 H10 0.9300 .
C10 C11 1.358(5) .
C11 H11 0.9300 .
C11 C12 1.378(4) .
C12 H12 0.9300 .

loop_
_geom_torsion_atom_site_label_1
_geom_torsion_atom_site_label_2
_geom_torsion_atom_site_label_3
_geom_torsion_atom_site_label_4
_geom_torsion
_geom_torsion_site_symmetry_1
_geom_torsion_site_symmetry_2
_geom_torsion_site_symmetry_3
_geom_torsion_site_symmetry_4
Cr1 N2 C3 C2 178.7(2) . . . .
Cr1 N4 C6 C5 173.18(19) . . . .
N1 N2 C3 C2 -0.8(4) . . . .
N1 C1 C2 C3 0.0(4) . . . .
N2 N1 C1 C2 -0.5(4) . . . .
N3 N4 C6 C5 -0.3(3) . . . .
N3 C4 C5 C6 -0.7(3) . . . .
N4 N3 C4 C5 0.5(3) . . . .
C1 N1 N2 Cr1 -178.72(19) . . . .
C1 N1 N2 C3 0.8(3) . . . .
C1 C2 C3 N2 0.5(4) . . . .
C4 N3 N4 Cr1 -174.05(19) . . . .
C4 N3 N4 C6 -0.1(3) . . . .
C4 C5 C6 N4 0.6(4) . . . .
Cr2 N6 C9 C8 -176.9(2) . . . .
Cr2 N8 C12 C11 176.1(2) . . . .
N5 N6 C9 C8 0.2(4) . . . .
N5 C7 C8 C9 -0.1(4) . . . .
N6 N5 C7 C8 0.2(4) . . . .
N7 N8 C12 C11 -1.2(3) . . . .
N7 C10 C11 C12 -0.6(4) . . . .
N8 N7 C10 C11 -0.1(4) . . . .
C7 N5 N6 Cr2 176.9(2) . . . .
C7 N5 N6 C9 -0.2(4) . . . .
C7 C8 C9 N6 -0.1(4) . . . .
C10 N7 N8 Cr2 -176.6(2) . . . .
C10 N7 N8 C12 0.8(3) . . . .
C10 C11 C12 N8 1.2(4) . . . .
